data_4116523
loop_
_publ_author_name
'Kazumasa Honda'
'Fusae Nakanishi'
'Neil Feeder'

_publ_contact_author_address
;
 National Institute of Materials and Chemical Research
 Tsukuba,  Ibaraki 305-8565
 Japan
;
_publ_contact_author_email honda@nimc.go.jp
_publ_contact_author_fax '(81) 298 54 4627'
_publ_contact_author_name 'Dr Kazumasa Honda'
_publ_contact_author_phone '(81) 298 54 4625'
_publ_section_title
;
 Kinetic and Mechanistic Study on Single-Crystal-to-Single-Crystal
 Photodimerization of 2-Benzyl-5-benzylidenecyclopentanone Utilizing X-ray
 Diffraction
;
_journal_name_full 'Journal of the American Chemical Society'
_journal_page_first 8246
_journal_page_last 8250
_journal_paper_doi 10.1021/ja991386k
_journal_volume 121
_journal_year 1999
_chemical_formula_moiety 'C19 H18 O '
_chemical_formula_sum 'C19 H18 O'
_chemical_formula_weight 262.35
_chemical_melting_point 404
_space_group_IT_number 61
_symmetry_cell_setting orthorhombic
_symmetry_Int_Tables_number 61
_symmetry_space_group_name_Hall '-P 2ac 2ab'
_symmetry_space_group_name_H-M 'P b c a'
_audit_creation_date 'Thu Apr 23 16:31:11 1998'
_audit_creation_method 'from TEXRAY.INF file'
_audit_update_record '98-08-13 updated by K. HONDA'
_cell_angle_alpha 90
_cell_angle_beta 90
_cell_angle_gamma 90
_cell_formula_units_Z 8
_cell_length_a 31.284(2)
_cell_length_b 10.7020(6)
_cell_length_c 8.629(2)
_cell_measurement_reflns_used 15
_cell_measurement_temperature 204
_cell_measurement_theta_max 13.7
_cell_measurement_theta_min 10.4
_cell_volume 2889.0(7)
_computing_cell_refinement 'CAD4 diffractometer control (Enraf-Nonius, 1989)'
_computing_data_collection 'CAD4 diffractometer control (Enraf-Nonius, 1989)'
_computing_data_reduction 'TEXSAN PROCESS (Molecular Structure Corporation, 1994)'
_computing_publication_material 'TEXSAN FINISH (Molecular Structure Corporation, 1998)'
_computing_structure_refinement 'TEXSAN LS (Molecular Structure Corporation, 1994)'
_computing_structure_solution 'SHELXS86 (Sheldrick, 1985)'
_diffrn_ambient_temperature 132
_diffrn_measurement_device_type 'Enraf-Nonius CAD4'
_diffrn_measurement_method \w
_diffrn_orient_matrix_UB_11 -0.00761
_diffrn_orient_matrix_UB_12 0.08867
_diffrn_orient_matrix_UB_13 0.02412
_diffrn_orient_matrix_UB_21 0.02275
_diffrn_orient_matrix_UB_22 0.00226
_diffrn_orient_matrix_UB_23 0.08141
_diffrn_orient_matrix_UB_31 0.02114
_diffrn_orient_matrix_UB_32 0.02943
_diffrn_orient_matrix_UB_33 -0.07881
_diffrn_radiation_detector 'scintillation counter'
_diffrn_radiation_monochromator graphite
_diffrn_radiation_source 'fine focus Enraf-Nonius Mo tube'
_diffrn_radiation_type 'Mo K\a'
_diffrn_radiation_wavelength 0.71073
_diffrn_reflns_av_R_equivalents 0.000
_diffrn_reflns_av_sigmaI/netI 0.149
_diffrn_reflns_limit_h_max 36
_diffrn_reflns_limit_h_min 0
_diffrn_reflns_limit_k_max 12
_diffrn_reflns_limit_k_min 0
_diffrn_reflns_limit_l_max 10
_diffrn_reflns_limit_l_min 0
_diffrn_reflns_number 2597
_diffrn_reflns_reduction_process 'Lp corrections applied'
_diffrn_reflns_theta_max 25.0
_diffrn_reflns_theta_min 1.0
_diffrn_standards_decay_% -0.41
_diffrn_standards_interval_count 0
_diffrn_standards_number 3
_exptl_absorpt_coefficient_mu 0.073
_exptl_absorpt_correction_T_max 0.993
_exptl_absorpt_correction_T_min 0.965
_exptl_absorpt_correction_type psi-scan
_exptl_absorpt_process_details '(North, Phillips & Mathews, 1968)'
_exptl_crystal_colour 'clear colourless'
_exptl_crystal_density_diffrn 1.206
_exptl_crystal_description plate
_exptl_crystal_F_000 1120.00
_exptl_crystal_size_max 0.50
_exptl_crystal_size_mid 0.37
_exptl_crystal_size_min 0.32
_refine_diff_density_max 0.27
_refine_diff_density_min -0.32
_refine_ls_extinction_method none
_refine_ls_goodness_of_fit_ref 1.314
_refine_ls_hydrogen_treatment refall
_refine_ls_matrix_type full
_refine_ls_number_constraints 0
_refine_ls_number_parameters 253
_refine_ls_number_reflns 1344
_refine_ls_number_restraints 0
_refine_ls_R_factor_all 0.2220
_refine_ls_R_factor_gt 0.0809
_refine_ls_shift/su_max 0.0065
_refine_ls_structure_factor_coef F
_refine_ls_weighting_details 'w = 1/[\s^2^(Fo) + 0.00203|Fo|^2^]'
_refine_ls_weighting_scheme calc
_refine_ls_wR_factor_all 0.1130
_refine_ls_wR_factor_ref 0.0852
_reflns_number_gt 1344
_reflns_number_total 2542
_reflns_observed_criterion >1.0sigma(I)
_cod_data_source_file ja991386k_4.cif
_cod_data_source_block BBCP@204K
_cod_original_cell_volume 2889.1(7)
_cod_original_sg_symbol_H-M 'P b c a '
_cod_original_formula_sum 'C19 H18 O '
_cod_database_code 4116523

loop_
_symmetry_equiv_pos_as_xyz
x,y,z
1/2+x,1/2-y,-z
-x,1/2+y,1/2-z
1/2-x,-y,1/2+z
-x,-y,-z
1/2-x,1/2+y,z
x,1/2-y,1/2+z
1/2+x,y,1/2-z

loop_
_atom_site_label
_atom_site_type_symbol
_atom_site_fract_x
_atom_site_fract_y
_atom_site_fract_z
_atom_site_U_iso_or_equiv
_atom_site_adp_type
_atom_site_occupancy
_atom_site_calc_flag
O1 O 0.0420(1) 0.2356(4) 0.0123(5) 0.057(1) Uani 1.00 d
C1 C 0.0415(2) 0.3197(5) 0.1062(6) 0.037(1) Uani 1.00 d
C2 C 0.0802(2) 0.3756(5) 0.1852(7) 0.037(2) Uani 1.00 d
C3 C 0.0649(2) 0.5043(6) 0.2341(8) 0.043(2) Uani 1.00 d
C4 C 0.0169(2) 0.4907(5) 0.2670(6) 0.035(1) Uani 1.00 d
C5 C 0.0026(1) 0.3836(5) 0.1681(5) 0.032(1) Uani 1.00 d
C6 C 0.1216(2) 0.3655(6) 0.0947(7) 0.044(2) Uani 1.00 d
C7 C 0.1605(2) 0.3916(5) 0.1927(6) 0.042(2) Uani 1.00 d
C8 C 0.1775(2) 0.3001(7) 0.2875(7) 0.049(2) Uani 1.00 d
C9 C 0.2129(2) 0.3267(8) 0.3792(7) 0.067(2) Uani 1.00 d
C10 C 0.2315(2) 0.4423(9) 0.3750(8) 0.071(3) Uani 1.00 d
C11 C 0.2153(2) 0.5337(7) 0.2793(8) 0.063(2) Uani 1.00 d
C12 C 0.1799(2) 0.5067(6) 0.1905(8) 0.054(2) Uani 1.00 d
C13 C -0.0358(2) 0.3353(5) 0.1393(6) 0.037(1) Uani 1.00 d
C14 C -0.0784(1) 0.3702(4) 0.1958(6) 0.034(1) Uani 1.00 d
C15 C -0.0856(2) 0.4591(5) 0.3126(6) 0.040(2) Uani 1.00 d
C16 C -0.1266(2) 0.4843(6) 0.3655(7) 0.049(2) Uani 1.00 d
C17 C -0.1606(2) 0.4211(6) 0.3030(8) 0.054(2) Uani 1.00 d
C18 C -0.1549(2) 0.3329(6) 0.1891(8) 0.053(2) Uani 1.00 d
C19 C -0.1139(2) 0.3073(5) 0.1378(7) 0.044(2) Uani 1.00 d
H1 H 0.083(2) 0.323(5) 0.273(7) 0.06(2) Uiso 1.00 d
H2 H 0.080(2) 0.531(5) 0.322(7) 0.06(2) Uiso 1.00 d
H3 H 0.068(1) 0.559(4) 0.148(6) 0.05(2) Uiso 1.00 d
H4 H -0.002(1) 0.566(4) 0.252(5) 0.03(1) Uiso 1.00 d
H5 H 0.013(1) 0.467(4) 0.382(5) 0.02(1) Uiso 1.00 d
H6 H 0.123(1) 0.269(5) 0.063(6) 0.05(2) Uiso 1.00 d
H7 H 0.118(2) 0.420(5) 0.001(7) 0.06(2) Uiso 1.00 d
H8 H 0.167(2) 0.222(7) 0.299(8) 0.10(3) Uiso 1.00 d
H9 H 0.227(2) 0.256(6) 0.454(6) 0.07(2) Uiso 1.00 d
H10 H 0.254(2) 0.455(4) 0.435(6) 0.04(1) Uiso 1.00 d
H11 H 0.230(2) 0.615(8) 0.269(8) 0.12(3) Uiso 1.00 d
H12 H 0.169(2) 0.567(5) 0.138(6) 0.05(2) Uiso 1.00 d
H13 H -0.036(1) 0.258(5) 0.078(6) 0.05(1) Uiso 1.00 d
H14 H -0.064(1) 0.499(4) 0.358(5) 0.03(1) Uiso 1.00 d
H15 H -0.130(1) 0.552(5) 0.442(6) 0.04(1) Uiso 1.00 d
H16 H -0.189(2) 0.434(5) 0.341(6) 0.06(2) Uiso 1.00 d
H17 H -0.177(2) 0.285(5) 0.134(7) 0.08(2) Uiso 1.00 d
H18 H -0.109(1) 0.244(5) 0.051(6) 0.05(2) Uiso 1.00 d

loop_
_atom_site_aniso_label
_atom_site_aniso_U_11
_atom_site_aniso_U_22
_atom_site_aniso_U_33
_atom_site_aniso_U_12
_atom_site_aniso_U_13
_atom_site_aniso_U_23
O1 0.049(2) 0.062(3) 0.058(3) 0.000(2) 0.005(2) -0.033(2)
C1 0.037(3) 0.044(3) 0.030(3) -0.002(3) 0.001(2) -0.004(3)
C2 0.032(3) 0.039(3) 0.040(3) -0.001(2) -0.003(3) -0.005(3)
C3 0.042(3) 0.044(3) 0.042(3) -0.004(3) -0.001(3) -0.003(3)
C4 0.035(3) 0.037(3) 0.034(3) 0.005(2) 0.000(2) -0.001(3)
C5 0.032(3) 0.034(3) 0.030(3) -0.002(2) -0.003(2) 0.002(3)
C6 0.027(3) 0.061(4) 0.043(3) 0.003(3) 0.004(3) -0.005(3)
C7 0.031(3) 0.053(3) 0.042(3) 0.003(3) 0.009(3) 0.000(3)
C8 0.040(3) 0.060(4) 0.047(4) 0.011(3) 0.011(3) 0.001(3)
C9 0.058(4) 0.092(6) 0.050(4) 0.034(4) 0.002(4) 0.003(4)
C10 0.024(3) 0.124(7) 0.066(5) 0.017(4) -0.014(3) -0.031(5)
C11 0.026(3) 0.086(5) 0.077(5) -0.004(3) 0.003(3) -0.009(4)
C12 0.039(3) 0.063(4) 0.061(4) 0.004(3) -0.002(3) 0.009(4)
C13 0.040(3) 0.035(3) 0.036(3) 0.003(3) 0.002(2) -0.002(3)
C14 0.038(3) 0.030(3) 0.033(3) 0.005(2) -0.003(2) 0.007(3)
C15 0.038(3) 0.046(3) 0.037(3) 0.005(3) -0.006(3) 0.003(3)
C16 0.043(3) 0.057(4) 0.046(4) 0.017(3) 0.006(3) 0.002(3)
C17 0.034(3) 0.065(4) 0.064(4) 0.004(3) -0.003(3) 0.018(4)
C18 0.042(4) 0.049(4) 0.067(4) -0.011(3) -0.001(3) 0.005(4)
C19 0.043(3) 0.032(3) 0.057(4) -0.001(3) -0.006(3) 0.002(3)

loop_
_atom_type_symbol
_atom_type_description
_atom_type_scat_dispersion_real
_atom_type_scat_dispersion_imag
_atom_type_scat_source
O O 0.011 0.006
;International Tables for Crystallography
(1992, Vol. C, Tables 4.2.6.8 and 6.1.1.1)
;
C C 0.003 0.002
;International Tables for Crystallography
(1992, Vol. C, Tables 4.2.6.8 and 6.1.1.1)
;
H H 0.000 0.000
;International Tables for Crystallography
(1992, Vol. C, Table 6.1.1.2)
;

loop_
_geom_angle_atom_site_label_1
_geom_angle_atom_site_label_2
_geom_angle_atom_site_label_3
_geom_angle
_geom_angle_site_symmetry_1
_geom_angle_site_symmetry_2
_geom_angle_site_symmetry_3
_geom_angle_publ_flag
O1 C1 C2 125.7(5) 1_555 1_555 1_555 yes
O1 C1 C5 126.1(5) 1_555 1_555 1_555 yes
C2 C1 C5 108.1(4) 1_555 1_555 1_555 yes
C1 C2 C3 103.3(4) 1_555 1_555 1_555 yes
C1 C2 C6 115.1(4) 1_555 1_555 1_555 yes
C1 C2 H1 101(3) 1_555 1_555 1_555 no
C3 C2 C6 118.5(5) 1_555 1_555 1_555 yes
C3 C2 H1 110(3) 1_555 1_555 1_555 no
C6 C2 H1 107(3) 1_555 1_555 1_555 no
C2 C3 C4 106.0(5) 1_555 1_555 1_555 yes
C2 C3 H2 109(3) 1_555 1_555 1_555 no
C2 C3 H3 107(2) 1_555 1_555 1_555 no
C4 C3 H2 112(3) 1_555 1_555 1_555 no
C4 C3 H3 107(2) 1_555 1_555 1_555 no
H2 C3 H3 112(4) 1_555 1_555 1_555 no
C3 C4 C5 105.1(4) 1_555 1_555 1_555 yes
C3 C4 H4 117(2) 1_555 1_555 1_555 no
C3 C4 H5 109(2) 1_555 1_555 1_555 no
C5 C4 H4 111(2) 1_555 1_555 1_555 no
C5 C4 H5 108(2) 1_555 1_555 1_555 no
H4 C4 H5 104(3) 1_555 1_555 1_555 no
C1 C5 C4 108.0(4) 1_555 1_555 1_555 yes
C1 C5 C13 119.3(5) 1_555 1_555 1_555 yes
C4 C5 C13 132.4(5) 1_555 1_555 1_555 yes
C2 C6 C7 112.7(4) 1_555 1_555 1_555 yes
C2 C6 H6 103(2) 1_555 1_555 1_555 no
C2 C6 H7 105(3) 1_555 1_555 1_555 no
C7 C6 H6 107(2) 1_555 1_555 1_555 no
C7 C6 H7 115(3) 1_555 1_555 1_555 no
H6 C6 H7 111(4) 1_555 1_555 1_555 no
C6 C7 C8 120.8(6) 1_555 1_555 1_555 yes
C6 C7 C12 121.0(5) 1_555 1_555 1_555 yes
C8 C7 C12 118.2(6) 1_555 1_555 1_555 yes
C7 C8 C9 119.9(7) 1_555 1_555 1_555 yes
C7 C8 H8 125(4) 1_555 1_555 1_555 no
C9 C8 H8 114(4) 1_555 1_555 1_555 no
C8 C9 C10 120.6(7) 1_555 1_555 1_555 yes
C8 C9 H9 120(3) 1_555 1_555 1_555 no
C10 C9 H9 118(2) 1_555 1_555 1_555 no
C9 C10 C11 120.1(6) 1_555 1_555 1_555 yes
C9 C10 H10 117(3) 1_555 1_555 1_555 no
C11 C10 H10 122(3) 1_555 1_555 1_555 no
C10 C11 C12 118.7(7) 1_555 1_555 1_555 yes
C10 C11 H11 120(4) 1_555 1_555 1_555 no
C12 C11 H11 121(4) 1_555 1_555 1_555 no
C7 C12 C11 122.4(7) 1_555 1_555 1_555 yes
C7 C12 H12 120(3) 1_555 1_555 1_555 no
C11 C12 H12 117(3) 1_555 1_555 1_555 no
C5 C13 C14 131.1(5) 1_555 1_555 1_555 yes
C5 C13 H13 116(2) 1_555 1_555 1_555 no
C14 C13 H13 112(2) 1_555 1_555 1_555 no
C13 C14 C15 123.9(5) 1_555 1_555 1_555 yes
C13 C14 C19 118.9(5) 1_555 1_555 1_555 yes
C15 C14 C19 117.1(5) 1_555 1_555 1_555 yes
C14 C15 C16 121.1(5) 1_555 1_555 1_555 yes
C14 C15 H14 121(3) 1_555 1_555 1_555 no
C16 C15 H14 117(2) 1_555 1_555 1_555 no
C15 C16 C17 119.4(6) 1_555 1_555 1_555 yes
C15 C16 H15 117(2) 1_555 1_555 1_555 no
C17 C16 H15 122(2) 1_555 1_555 1_555 no
C16 C17 C18 121.3(6) 1_555 1_555 1_555 yes
C16 C17 H16 120(3) 1_555 1_555 1_555 no
C18 C17 H16 117(3) 1_555 1_555 1_555 no
C17 C18 C19 119.0(6) 1_555 1_555 1_555 yes
C17 C18 H17 128(3) 1_555 1_555 1_555 no
C19 C18 H17 112(3) 1_555 1_555 1_555 no
C14 C19 C18 122.0(6) 1_555 1_555 1_555 yes
C14 C19 H18 116(2) 1_555 1_555 1_555 no
C18 C19 H18 121(2) 1_555 1_555 1_555 no

loop_
_geom_bond_atom_site_label_1
_geom_bond_atom_site_label_2
_geom_bond_distance
_geom_bond_site_symmetry_1
_geom_bond_site_symmetry_2
_geom_bond_publ_flag
O1 C1 1.212(6) 1_555 1_555 yes
C1 C2 1.513(7) 1_555 1_555 yes
C1 C5 1.495(7) 1_555 1_555 yes
C2 C3 1.518(7) 1_555 1_555 yes
C2 C6 1.515(7) 1_555 1_555 yes
C3 C4 1.534(7) 1_555 1_555 yes
C4 C5 1.498(7) 1_555 1_555 yes
C5 C13 1.329(7) 1_555 1_555 yes
C6 C7 1.507(7) 1_555 1_555 yes
C7 C8 1.383(8) 1_555 1_555 yes
C7 C12 1.374(8) 1_555 1_555 yes
C8 C9 1.391(9) 1_555 1_555 yes
C9 C10 1.37(1) 1_555 1_555 yes
C10 C11 1.38(1) 1_555 1_555 yes
C11 C12 1.379(8) 1_555 1_555 yes
C13 C14 1.468(7) 1_555 1_555 yes
C14 C15 1.404(7) 1_555 1_555 yes
C14 C19 1.393(7) 1_555 1_555 yes
C15 C16 1.388(8) 1_555 1_555 yes
C16 C17 1.370(8) 1_555 1_555 yes
C17 C18 1.374(8) 1_555 1_555 yes
C18 C19 1.382(8) 1_555 1_555 yes

loop_
_geom_contact_atom_site_label_1
_geom_contact_atom_site_label_2
_geom_contact_distance
_geom_contact_site_symmetry_1
_geom_contact_site_symmetry_2
_geom_contact_publ_flag
C5 C14 2.547(7) 1_555 1_555 no
C5 C15 3.133(7) 1_555 1_555 no

loop_
_geom_torsion_atom_site_label_1
_geom_torsion_atom_site_label_2
_geom_torsion_atom_site_label_3
_geom_torsion_atom_site_label_4
_geom_torsion
_geom_torsion_site_symmetry_1
_geom_torsion_site_symmetry_2
_geom_torsion_site_symmetry_3
_geom_torsion_site_symmetry_4
_geom_torsion_publ_flag
O1 C1 C2 C3 157.5(5) 1_555 1_555 1_555 1_555 no
O1 C1 C2 C6 26.8(8) 1_555 1_555 1_555 1_555 no
O1 C1 C5 C4 -173.7(5) 1_555 1_555 1_555 1_555 no
O1 C1 C5 C13 11.0(8) 1_555 1_555 1_555 1_555 no
C1 C2 C3 C4 31.2(6) 1_555 1_555 1_555 1_555 no
C1 C2 C6 C7 -165.3(5) 1_555 1_555 1_555 1_555 no
C1 C5 C4 C3 11.5(6) 1_555 1_555 1_555 1_555 no
C1 C5 C13 C14 173.6(5) 1_555 1_555 1_555 1_555 no
C2 C1 C5 C4 8.1(6) 1_555 1_555 1_555 1_555 no
C2 C1 C5 C13 -167.2(5) 1_555 1_555 1_555 1_555 no
C2 C3 C4 C5 -26.8(6) 1_555 1_555 1_555 1_555 no
C2 C6 C7 C8 81.1(7) 1_555 1_555 1_555 1_555 no
C2 C6 C7 C12 -98.9(7) 1_555 1_555 1_555 1_555 no
C3 C2 C1 C5 -24.3(5) 1_555 1_555 1_555 1_555 no
C3 C2 C6 C7 71.8(7) 1_555 1_555 1_555 1_555 no
C3 C4 C5 C13 -174.1(6) 1_555 1_555 1_555 1_555 no
C4 C3 C2 C6 159.8(5) 1_555 1_555 1_555 1_555 no
C4 C5 C13 C14 -0.3(10) 1_555 1_555 1_555 1_555 no
C5 C1 C2 C6 -155.0(5) 1_555 1_555 1_555 1_555 no
C5 C13 C14 C15 -8.0(9) 1_555 1_555 1_555 1_555 no
C5 C13 C14 C19 175.8(5) 1_555 1_555 1_555 1_555 no
C6 C7 C8 C9 -178.8(5) 1_555 1_555 1_555 1_555 no
C6 C7 C12 C11 179.7(5) 1_555 1_555 1_555 1_555 no
C7 C8 C9 C10 -0.9(9) 1_555 1_555 1_555 1_555 no
C7 C12 C11 C10 -0.7(10) 1_555 1_555 1_555 1_555 no
C8 C7 C12 C11 -0.3(9) 1_555 1_555 1_555 1_555 no
C8 C9 C10 C11 -0.1(10) 1_555 1_555 1_555 1_555 no
C9 C8 C7 C12 1.1(8) 1_555 1_555 1_555 1_555 no
C9 C10 C11 C12 0.9(10) 1_555 1_555 1_555 1_555 no
C13 C14 C15 C16 -177.3(5) 1_555 1_555 1_555 1_555 no
C13 C14 C19 C18 178.1(5) 1_555 1_555 1_555 1_555 no
C14 C15 C16 C17 0.2(8) 1_555 1_555 1_555 1_555 no
C14 C19 C18 C17 -1.4(9) 1_555 1_555 1_555 1_555 no
C15 C14 C19 C18 1.7(8) 1_555 1_555 1_555 1_555 no
C15 C16 C17 C18 0.2(9) 1_555 1_555 1_555 1_555 no
C16 C15 C14 C19 -1.1(8) 1_555 1_555 1_555 1_555 no
C16 C17 C18 C19 0.4(9) 1_555 1_555 1_555 1_555 no
